data_1520937
loop_
_publ_author_name
'Charkin, D.O.'
'Berdonosov, P.S.'
'Moisejev, A.M.'
'Shagiakhmetov, R.R.'
'Dolgikh, V.A.'
'Lightfoot, P.'

_publ_section_title
;
 A novel family of layered bismuth compounds. I. The crystal structures of
 Pb0.6 Bi1.4 Cs0.6 O2 Cl2 and Pb0.6 Bi3.4 Cs0.6 O4 Cl4
;
_journal_name_full 'Journal of Solid State Chemistry'
_journal_page_first 527
_journal_page_last 535
_journal_volume 147
_journal_year 1999
_chemical_formula_sum 'Bi3.4 Cl4 Cs0.6 O4 Pb0.6'
_chemical_name_systematic 'Pb0.6 Bi3.4 Cs0.6 O4 Cl4'
_space_group_IT_number 139
_symmetry_space_group_name_Hall '-I 4 2'
_symmetry_space_group_name_H-M 'I 4/m m m'
_cell_angle_alpha 90
_cell_angle_beta 90
_cell_angle_gamma 90
_cell_formula_units_Z 2
_cell_length_a 3.897
_cell_length_b 3.897
_cell_length_c 35.535
_cell_volume 539.656
_citation_journal_id_ASTM JSSCBI
_cod_data_source_file Charkin_JSSCBI_1999_354.cif
_cod_data_source_block Bi3.4Cl4Cs0.6O4Pb0.6
_cod_original_cell_volume 539.6562
_cod_database_code 1520937

loop_
_symmetry_equiv_pos_as_xyz
x,y,z
-y,x,z
-x,-y,z
y,-x,z
x,-y,-z
y,x,-z
-x,y,-z
-y,-x,-z
-x,-y,-z
y,-x,-z
x,y,-z
-y,x,-z
-x,y,z
-y,-x,z
x,-y,z
y,x,z
x+1/2,y+1/2,z+1/2
-y+1/2,x+1/2,z+1/2
-x+1/2,-y+1/2,z+1/2
y+1/2,-x+1/2,z+1/2
x+1/2,-y+1/2,-z+1/2
y+1/2,x+1/2,-z+1/2
-x+1/2,y+1/2,-z+1/2
-y+1/2,-x+1/2,-z+1/2
-x+1/2,-y+1/2,-z+1/2
y+1/2,-x+1/2,-z+1/2
x+1/2,y+1/2,-z+1/2
-y+1/2,x+1/2,-z+1/2
-x+1/2,y+1/2,z+1/2
-y+1/2,-x+1/2,z+1/2
x+1/2,-y+1/2,z+1/2
y+1/2,x+1/2,z+1/2

loop_
_atom_site_label
_atom_site_type_symbol
_atom_site_fract_x
_atom_site_fract_y
_atom_site_fract_z
_atom_site_occupancy
_atom_site_U_iso_or_equiv
Bi1 Bi+3 0 0 0.1112 1 0.0
Cs1 Cs+1 0 0 0 0.6 0.0
Cl1 Cl-1 0.5 0.5 0.066 1 0.0
Bi2 Bi+3 0 0 0.3183 0.7 0.0
O1 O-2 0.5 0 0.139 1 0.0
Cl2 Cl-1 0 0 0.217 1 0.0
Pb1 Pb+2 0 0 0.3183 0.3 0.0
